data_2208700
loop_
_publ_author_name
'Liu, Yin-Qiu'
'Zeng, Xi-Rui'
'Kuang, Han-Mao'
'Chen, Hua-Long'
'Luo, Qiu-Yan'

_publ_section_title
;
 Diacetato[2,6-bis(2-pyridylamino)pyridine]nickel(II)
;
_journal_issue 4
_journal_name_full 'Acta Crystallographica Section E'
_journal_page_first m878
_journal_page_last m880
_journal_paper_doi 10.1107/S1600536806010774
_journal_volume 62
_journal_year 2006
_chemical_formula_iupac '[Ni (C2 H3 O2)2 (C15 H13 N5)]'
_chemical_formula_moiety 'C19 H19 N5 Ni O4'
_chemical_formula_sum 'C19 H19 N5 Ni O4'
_chemical_formula_weight 440.10
_chemical_name_systematic
;
[2,6-Bis(2-pyridylamino)pyridine]diacetylnickel(II)
;
_space_group_IT_number 14
_symmetry_cell_setting monoclinic
_symmetry_space_group_name_Hall '-P 2ybc'
_symmetry_space_group_name_H-M 'P 1 21/c 1'
_atom_sites_solution_hydrogens geom
_atom_sites_solution_primary direct
_atom_sites_solution_secondary difmap
_audit_creation_method SHELXL-97
_cell_angle_alpha 90.00
_cell_angle_beta 93.9420(10)
_cell_angle_gamma 90.00
_cell_formula_units_Z 4
_cell_length_a 9.6135(4)
_cell_length_b 7.9969(3)
_cell_length_c 24.4047(9)
_cell_measurement_reflns_used 8134
_cell_measurement_temperature 273(2)
_cell_measurement_theta_max 29.05
_cell_measurement_theta_min 2.10
_cell_volume 1871.75(13)
_computing_cell_refinement APEX2
_computing_data_collection 'APEX2 (Bruker, 2004)'
_computing_data_reduction APEX2
_computing_molecular_graphics APEX2
_computing_publication_material APEX2
_computing_structure_refinement 'SHELXL97 (Sheldrick, 1997)'
_computing_structure_solution 'SHELXS97 (Sheldrick, 1997)'
_diffrn_ambient_temperature 273(2)
_diffrn_measured_fraction_theta_full 0.998
_diffrn_measured_fraction_theta_max 0.998
_diffrn_measurement_device_type 'Bruker APEX-II area-detector diffractometer'
_diffrn_measurement_method '\f and \w scan'
_diffrn_radiation_monochromator graphite
_diffrn_radiation_source 'fine-focus sealed tube'
_diffrn_radiation_type MoK\a
_diffrn_radiation_wavelength 0.71073
_diffrn_reflns_av_R_equivalents 0.0332
_diffrn_reflns_av_sigmaI/netI 0.0259
_diffrn_reflns_limit_h_max 12
_diffrn_reflns_limit_h_min -12
_diffrn_reflns_limit_k_max 10
_diffrn_reflns_limit_k_min -10
_diffrn_reflns_limit_l_max 31
_diffrn_reflns_limit_l_min -31
_diffrn_reflns_number 21140
_diffrn_reflns_theta_full 27.50
_diffrn_reflns_theta_max 27.50
_diffrn_reflns_theta_min 2.12
_diffrn_standards_decay_% 0
_diffrn_standards_interval_count 0
_diffrn_standards_interval_time 0
_diffrn_standards_number 0
_exptl_absorpt_coefficient_mu 1.075
_exptl_absorpt_correction_T_max 0.89
_exptl_absorpt_correction_T_min 0.80
_exptl_absorpt_correction_type multi-scan
_exptl_absorpt_process_details '(SADABS; Bruker, 2004)'
_exptl_crystal_colour blue
_exptl_crystal_density_diffrn 1.562
_exptl_crystal_density_method 'not measured'
_exptl_crystal_description block
_exptl_crystal_F_000 912
_exptl_crystal_size_max 0.30
_exptl_crystal_size_mid 0.17
_exptl_crystal_size_min 0.10
_refine_diff_density_max 0.268
_refine_diff_density_min -0.232
_refine_ls_extinction_method none
_refine_ls_goodness_of_fit_ref 1.040
_refine_ls_hydrogen_treatment constr
_refine_ls_matrix_type full
_refine_ls_number_parameters 264
_refine_ls_number_reflns 4296
_refine_ls_number_restraints 0
_refine_ls_restrained_S_all 1.040
_refine_ls_R_factor_all 0.0399
_refine_ls_R_factor_gt 0.0300
_refine_ls_shift/su_max 0.001
_refine_ls_shift/su_mean 0.000
_refine_ls_structure_factor_coef Fsqd
_refine_ls_weighting_details 'calc w=1/[\s^2^(Fo^2^)+(0.039P)^2^+0.399P] where P=(Fo^2^+2Fc^2^)/3'
_refine_ls_weighting_scheme calc
_refine_ls_wR_factor_gt 0.0741
_refine_ls_wR_factor_ref 0.0786
_reflns_number_gt 3478
_reflns_number_total 4296
_reflns_threshold_expression I>2\s(I)
_cod_data_source_file rz2011.cif
_cod_data_source_block I
_cod_original_sg_symbol_H-M 'P 21/c'
_cod_database_code 2208700
_cod_database_fobs_code 2208700

loop_
_symmetry_equiv_pos_as_xyz
'x, y, z'
'-x, y+1/2, -z+1/2'
'-x, -y, -z'
'x, -y-1/2, z-1/2'

loop_
_atom_site_type_symbol
_atom_site_label
_atom_site_fract_x
_atom_site_fract_y
_atom_site_fract_z
_atom_site_U_iso_or_equiv
_atom_site_adp_type
_atom_site_calc_flag
_atom_site_refinement_flags
_atom_site_occupancy
Ni Ni1 0.19934(2) 0.72586(3) 0.373756(9) 0.03099(8) Uani d . 1
C C5 0.17373(19) 0.5646(2) 0.26185(7) 0.0353(4) Uani d . 1
C C11 0.0627(2) 0.7644(2) 0.47976(8) 0.0369(4) Uani d . 1
C C6 -0.04378(19) 0.5452(2) 0.31506(7) 0.0345(4) Uani d . 1
C C10 -0.08179(19) 0.6081(2) 0.40496(7) 0.0355(4) Uani d . 1
C C1 0.3945(2) 0.6476(3) 0.29079(8) 0.0479(5) Uani d . 1
H H1 0.4550 0.6955 0.3178 0.057 Uiso calc R 1
C C15 0.2683(2) 0.9067(3) 0.47728(8) 0.0472(5) Uani d . 1
H H15 0.3435 0.9398 0.4578 0.057 Uiso calc R 1
C C13 0.1550(3) 0.9061(3) 0.55986(9) 0.0602(6) Uani d . 1
H H13 0.1502 0.9384 0.5963 0.072 Uiso calc R 1
C C7 -0.1757(2) 0.4767(3) 0.30658(8) 0.0460(5) Uani d . 1
H H7 -0.2050 0.4307 0.2727 0.055 Uiso calc R 1
C C12 0.0532(2) 0.8099(3) 0.53506(8) 0.0501(5) Uani d . 1
H H12 -0.0218 0.7745 0.5543 0.060 Uiso calc R 1
C C8 -0.2626(2) 0.4775(3) 0.34885(9) 0.0547(6) Uani d . 1
H H8 -0.3519 0.4327 0.3439 0.066 Uiso calc R 1
C C9 -0.2169(2) 0.5447(3) 0.39828(9) 0.0510(5) Uani d . 1
H H9 -0.2751 0.5481 0.4271 0.061 Uiso calc R 1
C C3 0.3589(2) 0.5200(3) 0.20363(9) 0.0570(6) Uani d . 1
H H3 0.3926 0.4832 0.1709 0.068 Uiso calc R 1
C C14 0.2661(3) 0.9561(3) 0.53069(9) 0.0568(6) Uani d . 1
H H14 0.3374 1.0215 0.5470 0.068 Uiso calc R 1
C C2 0.4484(2) 0.5925(3) 0.24386(10) 0.0598(6) Uani d . 1
H H2 0.5431 0.6031 0.2389 0.072 Uiso calc R 1
C C16 0.2260(2) 1.0244(2) 0.34231(7) 0.0391(4) Uani d . 1
C C17 0.2289(3) 1.2074(3) 0.32859(10) 0.0573(6) Uani d . 1
H H17A 0.3204 1.2512 0.3380 0.086 Uiso calc R 1
H H17B 0.1621 1.2656 0.3490 0.086 Uiso calc R 1
H H17C 0.2062 1.2223 0.2900 0.086 Uiso calc R 1
N N5 0.16778(16) 0.81270(19) 0.45089(6) 0.0355(3) Uani d . 1
N N3 0.00672(15) 0.60883(18) 0.36407(6) 0.0311(3) Uani d . 1
N N1 0.25822(15) 0.63636(19) 0.30026(6) 0.0355(3) Uani d . 1
N N4 -0.04509(17) 0.6689(2) 0.45670(6) 0.0420(4) Uani d . 1
H H4A -0.1034 0.6404 0.4802 0.050 Uiso calc R 1
N N2 0.03451(16) 0.5458(2) 0.26919(6) 0.0422(4) Uani d . 1
H H2A -0.0152 0.5313 0.2389 0.051 Uiso calc R 1
O O1 0.33315(14) 0.95037(17) 0.36179(6) 0.0455(3) Uani d . 1
O O3 0.34737(13) 0.56604(17) 0.40651(5) 0.0421(3) Uani d . 1
O O2 0.11126(14) 0.94624(17) 0.33431(5) 0.0418(3) Uani d . 1
C C18 0.3271(2) 0.4520(2) 0.44091(8) 0.0389(4) Uani d . 1
C C19 0.4473(2) 0.3345(3) 0.45479(10) 0.0571(6) Uani d . 1
H H19A 0.4534 0.3117 0.4935 0.086 Uiso calc R 1
H H19B 0.5325 0.3853 0.4448 0.086 Uiso calc R 1
H H19C 0.4324 0.2319 0.4349 0.086 Uiso calc R 1
O O4 0.21566(16) 0.4277(2) 0.46161(6) 0.0595(4) Uani d . 1
C C4 0.2223(2) 0.5035(3) 0.21243(8) 0.0472(5) Uani d . 1
H H4 0.1613 0.4527 0.1863 0.057 Uiso calc R 1

loop_
_atom_site_aniso_label
_atom_site_aniso_U_11
_atom_site_aniso_U_22
_atom_site_aniso_U_33
_atom_site_aniso_U_12
_atom_site_aniso_U_13
_atom_site_aniso_U_23
Ni1 0.03277(13) 0.03287(14) 0.02749(13) -0.00123(9) 0.00332(9) 0.00252(9)
C5 0.0421(10) 0.0353(10) 0.0290(9) 0.0037(8) 0.0051(8) 0.0041(7)
C11 0.0440(11) 0.0360(10) 0.0310(9) 0.0049(8) 0.0035(8) 0.0010(7)
C6 0.0387(10) 0.0341(9) 0.0309(9) -0.0008(8) 0.0028(7) 0.0020(7)
C10 0.0383(10) 0.0376(10) 0.0311(9) -0.0014(8) 0.0054(8) 0.0018(7)
C1 0.0388(11) 0.0605(14) 0.0448(12) -0.0002(10) 0.0068(9) -0.0018(10)
C15 0.0514(12) 0.0500(12) 0.0400(11) -0.0078(10) 0.0003(9) -0.0008(9)
C13 0.0809(17) 0.0678(16) 0.0313(11) -0.0005(13) 0.0000(11) -0.0104(10)
C7 0.0460(11) 0.0534(13) 0.0382(11) -0.0134(10) -0.0008(9) -0.0025(9)
C12 0.0581(13) 0.0601(14) 0.0330(10) -0.0001(11) 0.0089(9) -0.0038(9)
C8 0.0404(11) 0.0721(16) 0.0514(13) -0.0202(11) 0.0024(10) -0.0017(11)
C9 0.0401(11) 0.0695(15) 0.0448(12) -0.0118(10) 0.0136(9) -0.0007(10)
C3 0.0588(14) 0.0735(16) 0.0407(12) 0.0162(12) 0.0175(10) 0.0010(11)
C14 0.0645(15) 0.0618(15) 0.0427(12) -0.0084(12) -0.0070(11) -0.0066(10)
C2 0.0427(12) 0.0857(18) 0.0528(14) 0.0071(12) 0.0170(11) 0.0039(12)
C16 0.0526(12) 0.0376(10) 0.0278(9) -0.0006(9) 0.0079(8) 0.0018(7)
C17 0.0870(18) 0.0354(11) 0.0495(13) -0.0043(11) 0.0052(12) 0.0042(9)
N5 0.0409(9) 0.0354(8) 0.0304(8) -0.0002(7) 0.0032(7) 0.0015(6)
N3 0.0336(8) 0.0313(8) 0.0287(7) -0.0019(6) 0.0028(6) 0.0018(6)
N1 0.0351(8) 0.0393(9) 0.0326(8) 0.0012(7) 0.0060(6) 0.0019(6)
N4 0.0434(9) 0.0518(10) 0.0322(8) -0.0055(8) 0.0129(7) 0.0004(7)
N2 0.0383(9) 0.0603(11) 0.0276(8) -0.0029(8) 0.0005(7) -0.0033(7)
O1 0.0460(8) 0.0460(8) 0.0445(8) -0.0041(6) 0.0034(6) 0.0025(6)
O3 0.0423(7) 0.0432(8) 0.0412(7) 0.0036(6) 0.0048(6) 0.0115(6)
O2 0.0470(8) 0.0411(8) 0.0369(7) 0.0007(6) 0.0007(6) 0.0066(6)
C18 0.0435(11) 0.0408(11) 0.0320(10) -0.0012(8) 0.0012(8) 0.0013(8)
C19 0.0530(13) 0.0515(13) 0.0658(15) 0.0040(11) -0.0032(11) 0.0174(11)
O4 0.0562(9) 0.0663(10) 0.0587(10) 0.0046(8) 0.0238(8) 0.0189(8)
C4 0.0563(13) 0.0559(13) 0.0299(10) 0.0050(10) 0.0059(9) -0.0019(9)

loop_
_atom_type_symbol
_atom_type_description
_atom_type_scat_dispersion_real
_atom_type_scat_dispersion_imag
_atom_type_scat_source
C C 0.0033 0.0016 'International Tables Vol C Tables 4.2.6.8 and 6.1.1.4'
H H 0.0000 0.0000 'International Tables Vol C Tables 4.2.6.8 and 6.1.1.4'
N N 0.0061 0.0033 'International Tables Vol C Tables 4.2.6.8 and 6.1.1.4'
O O 0.0106 0.0060 'International Tables Vol C Tables 4.2.6.8 and 6.1.1.4'
Ni Ni 0.3393 1.1124 'International Tables Vol C Tables 4.2.6.8 and 6.1.1.4'

loop_
_geom_angle_atom_site_label_1
_geom_angle_atom_site_label_2
_geom_angle_atom_site_label_3
_geom_angle
_geom_angle_publ_flag
O3 Ni1 N1 84.06(6) yes
O3 Ni1 N5 89.75(6) yes
N1 Ni1 N5 172.37(6) yes
O3 Ni1 N3 110.87(6) yes
N1 Ni1 N3 92.34(6) yes
N5 Ni1 N3 94.03(6) yes
O3 Ni1 O2 158.82(5) ?
N1 Ni1 O2 91.05(6) ?
N5 Ni1 O2 93.14(6) ?
N3 Ni1 O2 89.87(5) ?
O3 Ni1 O1 99.34(5) ?
N1 Ni1 O1 88.29(6) ?
N5 Ni1 O1 88.32(6) ?
N3 Ni1 O1 149.70(5) ?
O2 Ni1 O1 59.82(5) ?
N1 C5 N2 120.68(16) ?
N1 C5 C4 122.09(18) ?
N2 C5 C4 117.23(17) ?
N5 C11 N4 121.55(17) ?
N5 C11 C12 122.38(19) ?
N4 C11 C12 116.06(18) ?
N3 C6 C7 123.25(17) ?
N3 C6 N2 121.79(16) ?
C7 C6 N2 114.96(16) ?
N3 C10 N4 122.66(16) ?
N3 C10 C9 122.88(17) ?
N4 C10 C9 114.46(17) ?
N1 C1 C2 123.5(2) ?
N1 C1 H1 118.2 ?
C2 C1 H1 118.2 ?
N5 C15 C14 124.0(2) ?
N5 C15 H15 118.0 ?
C14 C15 H15 118.0 ?
C12 C13 C14 119.6(2) ?
C12 C13 H13 120.2 ?
C14 C13 H13 120.2 ?
C8 C7 C6 119.01(18) ?
C8 C7 H7 120.5 ?
C6 C7 H7 120.5 ?
C13 C12 C11 118.9(2) ?
C13 C12 H12 120.6 ?
C11 C12 H12 120.6 ?
C9 C8 C7 119.36(19) ?
C9 C8 H8 120.3 ?
C7 C8 H8 120.3 ?
C8 C9 C10 119.20(19) ?
C8 C9 H9 120.4 ?
C10 C9 H9 120.4 ?
C4 C3 C2 119.4(2) ?
C4 C3 H3 120.3 ?
C2 C3 H3 120.3 ?
C15 C14 C13 118.2(2) ?
C15 C14 H14 120.9 ?
C13 C14 H14 120.9 ?
C1 C2 C3 118.5(2) ?
C1 C2 H2 120.7 ?
C3 C2 H2 120.7 ?
O1 C16 O2 120.54(17) ?
O1 C16 C17 121.1(2) ?
O2 C16 C17 118.32(19) ?
C16 C17 H17A 109.5 ?
C16 C17 H17B 109.5 ?
H17A C17 H17B 109.5 ?
C16 C17 H17C 109.5 ?
H17A C17 H17C 109.5 ?
H17B C17 H17C 109.5 ?
C11 N5 C15 116.99(17) ?
C11 N5 Ni1 123.70(13) ?
C15 N5 Ni1 118.69(13) ?
C10 N3 C6 116.25(15) ?
C10 N3 Ni1 121.27(12) ?
C6 N3 Ni1 122.11(12) ?
C5 N1 C1 117.51(17) ?
C5 N1 Ni1 125.26(12) ?
C1 N1 Ni1 117.21(13) ?
C11 N4 C10 135.22(16) ?
C11 N4 H4A 112.4 ?
C10 N4 H4A 112.4 ?
C5 N2 C6 133.85(16) ?
C5 N2 H2A 113.1 ?
C6 N2 H2A 113.1 ?
C16 O1 Ni1 87.90(11) ?
C18 O3 Ni1 125.37(12) ?
C16 O2 Ni1 91.34(11) ?
O4 C18 O3 124.36(18) ?
O4 C18 C19 118.97(18) ?
O3 C18 C19 116.61(17) ?
C18 C19 H19A 109.5 ?
C18 C19 H19B 109.5 ?
H19A C19 H19B 109.5 ?
C18 C19 H19C 109.5 ?
H19A C19 H19C 109.5 ?
H19B C19 H19C 109.5 ?
C3 C4 C5 119.0(2) ?
C3 C4 H4 120.5 ?
C5 C4 H4 120.5 ?

loop_
_geom_bond_atom_site_label_1
_geom_bond_atom_site_label_2
_geom_bond_distance
_geom_bond_publ_flag
Ni1 O3 2.0350(13) yes
Ni1 N1 2.0467(15) yes
Ni1 N5 2.0485(15) yes
Ni1 N3 2.0737(14) yes
Ni1 O2 2.1535(13) yes
Ni1 O1 2.2394(14) yes
C5 N1 1.328(2) ?
C5 N2 1.371(2) ?
C5 C4 1.410(3) ?
C11 N5 1.328(2) ?
C11 N4 1.376(3) ?
C11 C12 1.407(3) ?
C6 N3 1.358(2) ?
C6 C7 1.384(3) ?
C6 N2 1.391(2) ?
C10 N3 1.355(2) ?
C10 N4 1.376(2) ?
C10 C9 1.393(3) ?
C1 N1 1.349(2) ?
C1 C2 1.362(3) ?
C1 H1 0.9300 ?
C15 N5 1.352(2) ?
C15 C14 1.363(3) ?
C15 H15 0.9300 ?
C13 C12 1.355(3) ?
C13 C14 1.383(3) ?
C13 H13 0.9300 ?
C7 C8 1.372(3) ?
C7 H7 0.9300 ?
C12 H12 0.9300 ?
C8 C9 1.366(3) ?
C8 H8 0.9300 ?
C9 H9 0.9300 ?
C3 C4 1.352(3) ?
C3 C2 1.387(3) ?
C3 H3 0.9300 ?
C14 H14 0.9300 ?
C2 H2 0.9300 ?
C16 O1 1.253(2) ?
C16 O2 1.271(2) ?
C16 C17 1.502(3) ?
C17 H17A 0.9600 ?
C17 H17B 0.9600 ?
C17 H17C 0.9600 ?
N4 H4A 0.8600 ?
N2 H2A 0.8600 ?
O3 C18 1.264(2) ?
C18 O4 1.231(2) ?
C18 C19 1.509(3) ?
C19 H19A 0.9600 ?
C19 H19B 0.9600 ?
C19 H19C 0.9600 ?
C4 H4 0.9300 ?

loop_
_geom_hbond_atom_site_label_D
_geom_hbond_atom_site_label_H
_geom_hbond_atom_site_label_A
_geom_hbond_site_symmetry_A
_geom_hbond_distance_DH
_geom_hbond_distance_HA
_geom_hbond_distance_DA
_geom_hbond_angle_DHA
_geom_hbond_publ_flag
N2 H2A O2 2_545 0.86 2.07 2.9139(19) 167.2 yes
N4 H4A O4 3_566 0.86 1.92 2.777(2) 173.5 yes
C12 H12 O4 3_566 0.93 2.48 3.212(3) 136.0 yes
C15 H15 O1 . 0.93 2.34 2.949(2) 123.0 yes
